data_4027856
loop_
_publ_author_name
'Graham K. Murphy'
'Tatsuya Shirahata'
'Naoto Hama'
'Aaron Bedermann'
'Ping Dong'
'Travis C. McMahon'
'Barry M. Twenter'
'David A. Spiegel'
'Ivar M. McDonald'
'Nobuaki Taniguchi'
'Munenori Inoue'
'John L. Wood'

_publ_section_title
;
 Toward the Synthesis of Phomoidride D
;
_journal_name_full 'Journal of Organic Chemistry'
_journal_page_first 477
_journal_page_last 489
_journal_paper_doi 10.1021/jo302353g
_journal_volume 78
_journal_year 2013
_chemical_formula_sum 'C33 H44 O10'
_chemical_formula_weight 600.68
_space_group_IT_number 2
_symmetry_cell_setting triclinic
_symmetry_space_group_name_Hall '-P 1'
_symmetry_space_group_name_H-M 'P -1'
_atom_sites_solution_hydrogens geom
_atom_sites_solution_primary direct
_atom_sites_solution_secondary difmap
_audit_creation_method SHELXL-97
_audit_update_record
;
2012-10-25 # Formatted by publCIF
;
_cell_angle_alpha 95.50(3)
_cell_angle_beta 94.23(3)
_cell_angle_gamma 100.07(3)
_cell_formula_units_Z 4
_cell_length_a 7.7285(15)
_cell_length_b 15.223(3)
_cell_length_c 27.208(5)
_cell_measurement_temperature 173(2)
_cell_volume 3123.8(11)
_computing_cell_refinement Denzo
_computing_data_collection 'Nonius Collect'
_computing_data_reduction Denzo
_computing_molecular_graphics XP
_computing_publication_material XCIF
_computing_structure_refinement 'SHELXL-97 (Sheldrick, 1997)'
_computing_structure_solution 'SHELXS-97 (Sheldrick, 1990)'
_diffrn_ambient_temperature 173(2)
_diffrn_measured_fraction_theta_full 0.968
_diffrn_measured_fraction_theta_max 0.968
_diffrn_measurement_device_type 'Nonius KappaCCD'
_diffrn_measurement_method '\w scans'
_diffrn_radiation_monochromator graphite
_diffrn_radiation_source 'fine-focus sealed tube'
_diffrn_radiation_type MoK\a
_diffrn_radiation_wavelength 0.71073
_diffrn_reflns_av_R_equivalents 0.0585
_diffrn_reflns_av_sigmaI/netI 0.1200
_diffrn_reflns_limit_h_max 10
_diffrn_reflns_limit_h_min -10
_diffrn_reflns_limit_k_max 20
_diffrn_reflns_limit_k_min -20
_diffrn_reflns_limit_l_max 35
_diffrn_reflns_limit_l_min -36
_diffrn_reflns_number 26485
_diffrn_reflns_theta_full 28.58
_diffrn_reflns_theta_max 28.58
_diffrn_reflns_theta_min 2.27
_exptl_absorpt_coefficient_mu 0.094
_exptl_absorpt_correction_T_max 0.9861
_exptl_absorpt_correction_T_min 0.9679
_exptl_absorpt_correction_type none
_exptl_crystal_colour colorless
_exptl_crystal_density_diffrn 1.277
_exptl_crystal_description blade
_exptl_crystal_F_000 1288
_exptl_crystal_size_max 0.35
_exptl_crystal_size_mid 0.20
_exptl_crystal_size_min 0.15
_refine_diff_density_max 0.500
_refine_diff_density_min -0.447
_refine_diff_density_rms 0.063
_refine_ls_extinction_method none
_refine_ls_goodness_of_fit_ref 1.063
_refine_ls_hydrogen_treatment mixed
_refine_ls_matrix_type full
_refine_ls_number_parameters 783
_refine_ls_number_reflns 15489
_refine_ls_number_restraints 0
_refine_ls_restrained_S_all 1.063
_refine_ls_R_factor_all 0.1648
_refine_ls_R_factor_gt 0.0746
_refine_ls_shift/su_max 0.082
_refine_ls_shift/su_mean 0.005
_refine_ls_structure_factor_coef Fsqd
_refine_ls_weighting_details 'calc w=1/[\s^2^(Fo^2^)+(0.1000P)^2^+0.0000P] where P=(Fo^2^+2Fc^2^)/3'
_refine_ls_weighting_scheme calc
_refine_ls_wR_factor_gt 0.1749
_refine_ls_wR_factor_ref 0.2127
_reflns_number_gt 7774
_reflns_number_total 15489
_reflns_threshold_expression >2sigma(I)
_cod_data_source_file jo302353g_si_002.cif
_cod_data_source_block im02
_cod_database_code 4027856

loop_
_symmetry_equiv_pos_as_xyz
'x, y, z'
'-x, -y, -z'

loop_
_atom_site_label
_atom_site_type_symbol
_atom_site_fract_x
_atom_site_fract_y
_atom_site_fract_z
_atom_site_U_iso_or_equiv
_atom_site_adp_type
_atom_site_occupancy
_atom_site_symmetry_multiplicity
_atom_site_calc_flag
_atom_site_refinement_flags
O1 O 0.6436(3) 0.71480(13) 0.03388(9) 0.0492(6) Uani 1 1 d .
O2 O 0.5436(2) 0.83052(12) 0.00414(7) 0.0318(4) Uani 1 1 d .
O3 O 0.5817(2) 0.61992(13) 0.12961(8) 0.0448(5) Uani 1 1 d .
O4 O 0.3852(2) 0.55697(12) 0.06549(7) 0.0324(4) Uani 1 1 d .
O5 O -0.0391(2) 0.63672(12) -0.02679(7) 0.0342(5) Uani 1 1 d .
O6 O 0.0599(2) 0.76730(11) 0.01941(6) 0.0254(4) Uani 1 1 d .
O7 O -0.0708(2) 0.73129(12) 0.13531(6) 0.0260(4) Uani 1 1 d .
H7 H -0.189(5) 0.710(3) 0.1197(14) 0.083(12) Uiso 1 1 d .
O8 O 0.0023(2) 0.86975(11) 0.07702(6) 0.0258(4) Uani 1 1 d .
O9 O 0.0022(2) 1.05570(12) 0.08377(7) 0.0358(5) Uani 1 1 d .
O10 O -0.2466(2) 0.96297(11) 0.10040(7) 0.0299(4) Uani 1 1 d .
C1 C 0.3014(3) 0.84228(17) 0.07826(9) 0.0255(6) Uani 1 1 d .
H1A H 0.3332 0.8896 0.0557 0.031 Uiso 1 1 calc R
C2 C 0.3358(3) 0.88240(17) 0.13316(10) 0.0275(6) Uani 1 1 d .
H2A H 0.4637 0.9097 0.1401 0.033 Uiso 1 1 calc R
C3 C 0.2924(3) 0.80579(17) 0.16671(10) 0.0274(6) Uani 1 1 d .
H3A H 0.1915 0.8182 0.1856 0.033 Uiso 1 1 calc R
C4 C 0.2299(3) 0.71504(17) 0.13374(9) 0.0263(6) Uani 1 1 d .
H4A H 0.2088 0.6643 0.1546 0.032 Uiso 1 1 calc R
C5 C 0.0593(3) 0.72110(16) 0.10188(9) 0.0230(5) Uani 1 1 d .
C6 C 0.1041(3) 0.80277(16) 0.07060(9) 0.0231(5) Uani 1 1 d .
C7 C 0.4062(3) 0.76804(17) 0.07009(10) 0.0263(6) Uani 1 1 d .
C8 C 0.5435(3) 0.76732(18) 0.03503(11) 0.0300(6) Uani 1 1 d .
C9 C 0.6845(4) 0.8378(2) -0.02824(11) 0.0425(8) Uani 1 1 d .
H9A H 0.6744 0.8856 -0.0494 0.064 Uiso 1 1 calc R
H9B H 0.6761 0.7807 -0.0491 0.064 Uiso 1 1 calc R
H9C H 0.7986 0.8519 -0.0082 0.064 Uiso 1 1 calc R
C10 C 0.3695(3) 0.70219(17) 0.09905(10) 0.0255(6) Uani 1 1 d .
C11 C 0.4603(3) 0.62287(18) 0.09983(10) 0.0297(6) Uani 1 1 d .
C12 C 0.4610(4) 0.47590(19) 0.06449(12) 0.0421(7) Uani 1 1 d .
H12A H 0.3970 0.4312 0.0381 0.063 Uiso 1 1 calc R
H12B H 0.4515 0.4516 0.0965 0.063 Uiso 1 1 calc R
H12C H 0.5856 0.4902 0.0583 0.063 Uiso 1 1 calc R
C13 C -0.0009(3) 0.64352(17) 0.06266(9) 0.0244(6) Uani 1 1 d .
C14 C -0.0441(3) 0.55745(19) 0.06846(11) 0.0353(7) Uani 1 1 d .
H14A H -0.0768 0.5142 0.0403 0.042 Uiso 1 1 calc R
H14B H -0.0426 0.5389 0.1008 0.042 Uiso 1 1 calc R
C15 C -0.0006(3) 0.67664(17) 0.01361(10) 0.0257(6) Uani 1 1 d .
C16 C 0.0314(3) 0.92390(17) 0.12467(9) 0.0252(6) Uani 1 1 d .
H16B H -0.0205 0.8866 0.1501 0.030 Uiso 1 1 calc R
C17 C 0.2272(3) 0.95717(17) 0.14045(10) 0.0287(6) Uani 1 1 d .
H17C H 0.2422 0.9818 0.1758 0.034 Uiso 1 1 calc R
H17D H 0.2726 1.0064 0.1209 0.034 Uiso 1 1 calc R
C18 C -0.0697(3) 1.00079(17) 0.11984(10) 0.0280(6) Uani 1 1 d .
C19 C -0.0671(4) 1.06085(19) 0.16761(11) 0.0368(7) Uani 1 1 d .
H19A H -0.1269 1.1111 0.1602 0.044 Uiso 1 1 calc R
H19B H 0.0574 1.0869 0.1792 0.044 Uiso 1 1 calc R
C20 C -0.1536(4) 1.0168(2) 0.21039(12) 0.0506(8) Uani 1 1 d .
H20A H -0.2108 1.0613 0.2289 0.061 Uiso 1 1 calc R
H20B H -0.2479 0.9663 0.1960 0.061 Uiso 1 1 calc R
C21 C -0.0368(7) 0.9829(4) 0.24561(17) 0.0893(15) Uani 1 1 d .
H21A H 0.0553 1.0314 0.2583 0.107 Uiso 1 1 calc R
C22 C -0.0117(9) 0.9207(6) 0.2641(2) 0.138(3) Uani 1 1 d .
H22A H -0.0979 0.8698 0.2509 0.166 Uiso 1 1 calc R
C23 C 0.1100(9) 0.8953(5) 0.30132(19) 0.133(2) Uani 1 1 d .
H23A H 0.0765 0.8311 0.3045 0.199 Uiso 1 1 calc R
H23B H 0.1052 0.9300 0.3333 0.199 Uiso 1 1 calc R
H23C H 0.2302 0.9078 0.2912 0.199 Uiso 1 1 calc R
C24 C -0.1361(4) 1.0644(2) 0.04806(11) 0.0420(7) Uani 1 1 d .
H24A H -0.1269 1.0300 0.0159 0.050 Uiso 1 1 calc R
H24B H -0.1331 1.1282 0.0429 0.050 Uiso 1 1 calc R
C25 C -0.3022(3) 1.02652(18) 0.07023(10) 0.0335(7) Uani 1 1 d .
H25A H -0.3465 1.0740 0.0904 0.040 Uiso 1 1 calc R
H25B H -0.3958 0.9969 0.0441 0.040 Uiso 1 1 calc R
C26 C 0.4476(4) 0.80339(19) 0.20451(11) 0.0372(7) Uani 1 1 d .
H26A H 0.4831 0.8633 0.2237 0.045 Uiso 1 1 calc R
H26B H 0.5489 0.7910 0.1865 0.045 Uiso 1 1 calc R
C27 C 0.4078(5) 0.7334(2) 0.24059(12) 0.0496(8) Uani 1 1 d .
H27A H 0.2939 0.7386 0.2540 0.060 Uiso 1 1 calc R
H27B H 0.3942 0.6729 0.2222 0.060 Uiso 1 1 calc R
C28 C 0.5482(5) 0.7421(2) 0.28341(13) 0.0609(10) Uani 1 1 d .
H28A H 0.5738 0.8050 0.2990 0.073 Uiso 1 1 calc R
H28B H 0.6579 0.7282 0.2704 0.073 Uiso 1 1 calc R
C29 C 0.4950(6) 0.6798(3) 0.32310(14) 0.0719(12) Uani 1 1 d .
H29A H 0.3910 0.6973 0.3378 0.086 Uiso 1 1 calc R
H29B H 0.4586 0.6177 0.3067 0.086 Uiso 1 1 calc R
C30 C 0.6355(6) 0.6802(3) 0.36410(15) 0.0860(14) Uani 1 1 d .
H30A H 0.7353 0.6570 0.3500 0.103 Uiso 1 1 calc R
H30B H 0.6798 0.7429 0.3788 0.103 Uiso 1 1 calc R
C31 C 0.5747(7) 0.6261(3) 0.40355(17) 0.0875(14) Uani 1 1 d .
H31A H 0.5216 0.5654 0.3933 0.105 Uiso 1 1 calc R
C32 C 0.5847(7) 0.6509(5) 0.4496(2) 0.118(2) Uani 1 1 d .
H32A H 0.6366 0.7118 0.4597 0.142 Uiso 1 1 calc R
C33 C 0.5305(10) 0.6012(6) 0.4866(3) 0.188(4) Uani 1 1 d .
H33A H 0.5520 0.6393 0.5183 0.282 Uiso 1 1 calc R
H33B H 0.5963 0.5519 0.4880 0.282 Uiso 1 1 calc R
H33C H 0.4041 0.5766 0.4799 0.282 Uiso 1 1 calc R
O1' O -0.8801(2) 0.59318(13) -0.22560(8) 0.0435(5) Uani 1 1 d .
O2' O -0.7357(3) 0.48178(14) -0.24342(9) 0.0543(6) Uani 1 1 d .
O3' O -0.5854(4) 0.81324(16) -0.15726(9) 0.0686(8) Uani 1 1 d .
O4' O -0.6354(3) 0.67073(13) -0.14128(7) 0.0399(5) Uani 1 1 d .
O5' O -0.2208(3) 0.49695(13) -0.16619(7) 0.0392(5) Uani 1 1 d .
O6' O -0.2858(2) 0.53037(11) -0.24287(6) 0.0284(4) Uani 1 1 d .
O7' O -0.0502(2) 0.74134(13) -0.24196(7) 0.0292(4) Uani 1 1 d .
H7' H 0.018(5) 0.702(3) -0.2367(14) 0.082(13) Uiso 1 1 d .
O8' O -0.1842(2) 0.59343(12) -0.30816(6) 0.0295(4) Uani 1 1 d .
O9' O -0.1614(3) 0.54205(14) -0.41068(7) 0.0449(5) Uani 1 1 d .
O10' O 0.0921(2) 0.60425(16) -0.36267(7) 0.0478(6) Uani 1 1 d .
C1' C -0.4789(3) 0.60925(18) -0.28855(9) 0.0272(6) Uani 1 1 d .
H1'A H -0.5337 0.5518 -0.3092 0.033 Uiso 1 1 calc R
C2' C -0.4662(3) 0.68970(18) -0.31975(10) 0.0308(6) Uani 1 1 d .
H2'A H -0.5877 0.6934 -0.3338 0.037 Uiso 1 1 calc R
C3' C -0.3900(3) 0.77786(18) -0.28517(10) 0.0304(6) Uani 1 1 d .
H3'A H -0.2753 0.8048 -0.2971 0.036 Uiso 1 1 calc R
C4' C -0.3507(3) 0.75498(17) -0.23185(9) 0.0265(6) Uani 1 1 d .
H4'A H -0.3075 0.8110 -0.2088 0.032 Uiso 1 1 calc R
C5' C -0.2146(3) 0.69253(17) -0.23094(9) 0.0253(6) Uani 1 1 d .
C6' C -0.2880(3) 0.60732(17) -0.26898(9) 0.0259(6) Uani 1 1 d .
C7' C -0.5836(3) 0.62697(17) -0.24493(9) 0.0263(6) Uani 1 1 d .
C8' C -0.7495(3) 0.56678(18) -0.23679(10) 0.0286(6) Uani 1 1 d .
C9' C -0.8879(5) 0.4171(2) -0.23236(17) 0.0759(13) Uani 1 1 d .
H9'A H -0.8636 0.3561 -0.2384 0.114 Uiso 1 1 calc R
H9'B H -0.9923 0.4226 -0.2537 0.114 Uiso 1 1 calc R
H9'C H -0.9096 0.4292 -0.1975 0.114 Uiso 1 1 calc R
C10' C -0.5171(3) 0.70243(17) -0.21542(9) 0.0265(6) Uani 1 1 d .
C11' C -0.5860(3) 0.73468(19) -0.16905(10) 0.0304(6) Uani 1 1 d .
C12' C -0.7191(4) 0.6937(2) -0.09734(11) 0.0455(8) Uani 1 1 d .
H12D H -0.7498 0.6402 -0.0801 0.068 Uiso 1 1 calc R
H12E H -0.8265 0.7165 -0.1068 0.068 Uiso 1 1 calc R
H12F H -0.6379 0.7400 -0.0753 0.068 Uiso 1 1 calc R
C13' C -0.1972(3) 0.65225(17) -0.18283(10) 0.0265(6) Uani 1 1 d .
C14' C -0.1592(3) 0.6942(2) -0.13739(10) 0.0337(6) Uani 1 1 d .
H14C H -0.1536 0.6606 -0.1098 0.040 Uiso 1 1 calc R
H14D H -0.1376 0.7579 -0.1323 0.040 Uiso 1 1 calc R
C15' C -0.2326(3) 0.55311(19) -0.19375(10) 0.0297(6) Uani 1 1 d .
C16' C -0.1726(4) 0.65841(19) -0.34385(10) 0.0320(6) Uani 1 1 d .
H16A H -0.1047 0.7171 -0.3273 0.038 Uiso 1 1 calc R
C17' C -0.3552(4) 0.6718(2) -0.36255(10) 0.0359(7) Uani 1 1 d .
H17A H -0.4159 0.6175 -0.3842 0.043 Uiso 1 1 calc R
H17B H -0.3439 0.7230 -0.3826 0.043 Uiso 1 1 calc R
C18' C -0.0673(4) 0.6237(2) -0.38460(10) 0.0374(7) Uani 1 1 d .
C19' C -0.0252(5) 0.6921(2) -0.42084(12) 0.0596(10) Uani 1 1 d .
H19C H 0.0339 0.7497 -0.4020 0.071 Uiso 1 1 calc R
H19D H -0.1375 0.7020 -0.4374 0.071 Uiso 1 1 calc R
C20' C 0.0911(6) 0.6664(3) -0.46042(14) 0.0731(12) Uani 1 1 d .
H20C H 0.2106 0.6672 -0.4443 0.088 Uiso 1 1 calc R
H20D H 0.0432 0.6042 -0.4752 0.088 Uiso 1 1 calc R
C21' C 0.1068(10) 0.7240(4) -0.5000(2) 0.143(3) Uani 1 1 d .
H21B H -0.0121 0.7270 -0.5101 0.172 Uiso 1 1 calc R
C22' C 0.1813(11) 0.7650(4) -0.5238(2) 0.146(3) Uani 1 1 d .
H22B H 0.3004 0.7633 -0.5132 0.176 Uiso 1 1 calc R
C23' C 0.1965(10) 0.8222(4) -0.5641(2) 0.134(2) Uani 1 1 d .
H23D H 0.3213 0.8458 -0.5669 0.200 Uiso 1 1 calc R
H23E H 0.1342 0.8722 -0.5571 0.200 Uiso 1 1 calc R
H23F H 0.1440 0.7869 -0.5954 0.200 Uiso 1 1 calc R
C24' C -0.0793(6) 0.4723(3) -0.39666(19) 0.0845(14) Uani 1 1 d .
H24C H -0.0570 0.4346 -0.4264 0.101 Uiso 1 1 calc R
H24D H -0.1560 0.4339 -0.3765 0.101 Uiso 1 1 calc R
C25' C 0.0828(6) 0.5112(3) -0.36843(16) 0.0785(13) Uani 1 1 d .
H25C H 0.0874 0.4883 -0.3356 0.094 Uiso 1 1 calc R
H25D H 0.1834 0.4959 -0.3858 0.094 Uiso 1 1 calc R
C26' C -0.5117(4) 0.8472(2) -0.28695(11) 0.0393(7) Uani 1 1 d .
H26C H -0.6294 0.8198 -0.2780 0.047 Uiso 1 1 calc R
H26D H -0.4637 0.8988 -0.2618 0.047 Uiso 1 1 calc R
C27' C -0.5326(5) 0.8812(2) -0.33721(12) 0.0542(9) Uani 1 1 d .
H27C H -0.4158 0.9117 -0.3452 0.065 Uiso 1 1 calc R
H27D H -0.5739 0.8293 -0.3626 0.065 Uiso 1 1 calc R
C28' C -0.6602(6) 0.9455(3) -0.33996(15) 0.0816(13) Uani 1 1 d .
H28C H -0.6234 0.9958 -0.3133 0.098 Uiso 1 1 calc R
H28D H -0.7792 0.9141 -0.3342 0.098 Uiso 1 1 calc R
C29' C -0.6700(11) 0.9843(5) -0.3916(2) 0.160(3) Uani 1 1 d .
H29C H -0.5487 1.0143 -0.3961 0.192 Uiso 1 1 calc R
H29D H -0.7002 0.9321 -0.4173 0.192 Uiso 1 1 calc R
C30' C -0.7704(18) 1.0379(6) -0.4019(3) 0.248(6) Uani 1 1 d .
H30C H -0.7498 1.0891 -0.3756 0.298 Uiso 1 1 calc R
H30D H -0.8944 1.0070 -0.4022 0.298 Uiso 1 1 calc R
C31' C -0.7440(16) 1.0744(6) -0.4526(3) 0.227(5) Uani 1 1 d .
H31B H -0.7594 1.1350 -0.4471 0.273 Uiso 1 1 calc R
C32' C -0.716(2) 1.0657(6) -0.4915(3) 0.273(8) Uani 1 1 d .
H32B H -0.6534 1.0179 -0.4969 0.328 Uiso 1 1 calc R
C33' C -0.7464(9) 1.1045(4) -0.5377(2) 0.126(2) Uani 1 1 d .
H33D H -0.6881 1.0754 -0.5638 0.189 Uiso 1 1 calc R
H33E H -0.6979 1.1690 -0.5329 0.189 Uiso 1 1 calc R
H33F H -0.8735 1.0953 -0.5475 0.189 Uiso 1 1 calc R

loop_
_atom_site_aniso_label
_atom_site_aniso_U_11
_atom_site_aniso_U_22
_atom_site_aniso_U_33
_atom_site_aniso_U_23
_atom_site_aniso_U_13
_atom_site_aniso_U_12
O1 0.0362(11) 0.0364(12) 0.0849(17) 0.0202(11) 0.0300(11) 0.0160(10)
O2 0.0250(9) 0.0372(11) 0.0349(11) 0.0069(9) 0.0081(8) 0.0060(8)
O3 0.0327(11) 0.0323(12) 0.0683(15) 0.0079(10) -0.0122(10) 0.0090(9)
O4 0.0307(10) 0.0232(10) 0.0443(11) 0.0036(9) 0.0036(9) 0.0072(8)
O5 0.0411(11) 0.0327(11) 0.0283(11) -0.0014(9) 0.0024(9) 0.0080(9)
O6 0.0283(9) 0.0242(10) 0.0247(9) 0.0052(8) 0.0041(7) 0.0054(8)
O7 0.0218(9) 0.0269(10) 0.0290(10) 0.0036(8) 0.0070(8) 0.0019(8)
O8 0.0243(9) 0.0224(9) 0.0312(10) 0.0007(8) 0.0019(7) 0.0075(7)
O9 0.0274(10) 0.0305(11) 0.0526(12) 0.0187(9) 0.0081(9) 0.0045(8)
O10 0.0249(9) 0.0238(10) 0.0426(11) 0.0077(8) 0.0043(8) 0.0059(8)
C1 0.0227(12) 0.0223(14) 0.0323(15) 0.0075(11) 0.0067(11) 0.0024(10)
C2 0.0208(12) 0.0247(14) 0.0363(15) 0.0030(12) 0.0004(11) 0.0034(11)
C3 0.0262(13) 0.0251(14) 0.0307(15) 0.0032(11) 0.0011(11) 0.0049(11)
C4 0.0251(13) 0.0235(14) 0.0309(14) 0.0080(11) -0.0006(11) 0.0044(11)
C5 0.0187(11) 0.0230(13) 0.0284(14) 0.0052(11) 0.0052(10) 0.0042(10)
C6 0.0238(12) 0.0212(13) 0.0252(14) 0.0027(11) 0.0035(10) 0.0061(10)
C7 0.0199(12) 0.0243(14) 0.0342(15) 0.0028(12) 0.0020(11) 0.0029(10)
C8 0.0203(12) 0.0239(14) 0.0452(17) 0.0049(13) 0.0032(12) 0.0014(11)
C9 0.0319(15) 0.058(2) 0.0419(18) 0.0126(15) 0.0174(14) 0.0103(14)
C10 0.0185(12) 0.0222(14) 0.0346(15) 0.0024(12) -0.0004(11) 0.0023(10)
C11 0.0200(13) 0.0275(15) 0.0415(16) 0.0069(13) 0.0046(12) 0.0016(11)
C12 0.0408(16) 0.0274(16) 0.062(2) 0.0023(14) 0.0134(15) 0.0136(13)
C13 0.0199(12) 0.0249(14) 0.0287(14) 0.0018(11) 0.0021(10) 0.0052(10)
C14 0.0332(15) 0.0316(16) 0.0404(17) 0.0040(13) 0.0045(13) 0.0042(12)
C15 0.0215(12) 0.0259(14) 0.0304(15) 0.0020(12) 0.0035(11) 0.0063(11)
C16 0.0244(12) 0.0225(14) 0.0276(14) 0.0015(11) 0.0044(11) 0.0014(11)
C17 0.0256(13) 0.0228(14) 0.0370(16) 0.0031(12) 0.0012(12) 0.0033(11)
C18 0.0224(12) 0.0216(14) 0.0406(16) 0.0072(12) 0.0100(12) 0.0010(11)
C19 0.0319(15) 0.0285(16) 0.0496(18) -0.0026(14) 0.0054(13) 0.0079(12)
C20 0.0502(19) 0.059(2) 0.0435(19) -0.0019(17) 0.0113(16) 0.0148(17)
C21 0.098(3) 0.122(4) 0.072(3) 0.045(3) 0.038(3) 0.053(3)
C22 0.138(5) 0.231(8) 0.092(4) 0.086(5) 0.060(4) 0.107(5)
C23 0.164(5) 0.196(7) 0.077(3) 0.058(4) 0.022(3) 0.110(5)
C24 0.0392(16) 0.0429(19) 0.0478(19) 0.0168(15) 0.0094(14) 0.0096(14)
C25 0.0315(14) 0.0268(15) 0.0433(17) 0.0051(13) 0.0001(13) 0.0091(12)
C26 0.0348(15) 0.0347(17) 0.0387(17) 0.0021(13) -0.0095(13) 0.0036(13)
C27 0.061(2) 0.0389(18) 0.0435(18) 0.0075(15) -0.0152(16) 0.0014(16)
C28 0.076(3) 0.048(2) 0.055(2) 0.0045(17) -0.0229(19) 0.0134(19)
C29 0.092(3) 0.057(2) 0.063(3) 0.015(2) -0.018(2) 0.011(2)
C30 0.106(4) 0.092(3) 0.063(3) 0.021(3) -0.017(3) 0.031(3)
C31 0.112(4) 0.094(4) 0.063(3) 0.014(3) 0.003(3) 0.039(3)
C32 0.115(4) 0.174(6) 0.066(3) 0.017(4) 0.007(3) 0.024(4)
C33 0.147(7) 0.284(11) 0.145(6) 0.085(7) -0.002(5) 0.049(7)
O1' 0.0242(10) 0.0413(12) 0.0659(14) 0.0031(11) 0.0101(10) 0.0076(9)
O2' 0.0455(12) 0.0316(12) 0.0910(18) 0.0101(12) 0.0345(12) 0.0073(10)
O3' 0.112(2) 0.0403(14) 0.0666(16) 0.0087(12) 0.0508(15) 0.0314(14)
O4' 0.0514(12) 0.0365(12) 0.0354(11) 0.0071(9) 0.0205(9) 0.0090(10)
O5' 0.0445(12) 0.0357(12) 0.0402(12) 0.0130(10) 0.0043(9) 0.0099(9)
O6' 0.0293(9) 0.0253(10) 0.0318(10) 0.0046(8) 0.0044(8) 0.0067(8)
O7' 0.0241(9) 0.0289(11) 0.0332(11) 0.0031(8) 0.0051(8) 0.0003(8)
O8' 0.0281(9) 0.0361(11) 0.0269(10) 0.0022(8) 0.0089(8) 0.0110(8)
O9' 0.0442(12) 0.0504(14) 0.0370(12) -0.0112(10) 0.0017(9) 0.0100(10)
O10' 0.0319(11) 0.0666(16) 0.0441(13) -0.0079(11) 0.0077(9) 0.0125(10)
C1' 0.0223(12) 0.0303(15) 0.0275(14) -0.0007(12) 0.0012(11) 0.0034(11)
C2' 0.0286(14) 0.0375(16) 0.0282(15) 0.0065(12) 0.0026(11) 0.0103(12)
C3' 0.0328(14) 0.0288(15) 0.0319(15) 0.0069(12) 0.0075(12) 0.0083(12)
C4' 0.0267(13) 0.0245(14) 0.0284(14) -0.0007(11) 0.0049(11) 0.0062(11)
C5' 0.0217(12) 0.0260(14) 0.0270(14) 0.0005(11) 0.0029(11) 0.0017(11)
C6' 0.0253(13) 0.0283(15) 0.0261(14) 0.0051(11) 0.0061(11) 0.0079(11)
C7' 0.0229(12) 0.0281(14) 0.0290(14) 0.0050(12) 0.0009(11) 0.0073(11)
C8' 0.0244(13) 0.0330(16) 0.0290(15) 0.0040(12) 0.0025(11) 0.0067(12)
C9' 0.071(3) 0.036(2) 0.125(4) 0.016(2) 0.057(3) -0.0013(18)
C10' 0.0265(13) 0.0285(15) 0.0268(14) 0.0042(12) 0.0022(11) 0.0110(11)
C11' 0.0289(14) 0.0328(16) 0.0318(15) 0.0001(13) 0.0043(12) 0.0137(12)
C12' 0.0430(17) 0.062(2) 0.0311(17) 0.0008(15) 0.0159(14) 0.0070(15)
C13' 0.0192(12) 0.0299(15) 0.0309(15) 0.0043(12) 0.0034(11) 0.0050(11)
C14' 0.0305(14) 0.0386(17) 0.0332(16) 0.0061(13) 0.0026(12) 0.0089(12)
C15' 0.0242(13) 0.0334(16) 0.0334(16) 0.0073(13) 0.0054(12) 0.0078(12)
C16' 0.0337(14) 0.0357(16) 0.0272(15) 0.0035(12) 0.0087(12) 0.0055(12)
C17' 0.0387(16) 0.0426(18) 0.0283(15) 0.0058(13) 0.0055(13) 0.0100(13)
C18' 0.0345(15) 0.0460(18) 0.0313(16) -0.0010(14) 0.0064(13) 0.0080(14)
C19' 0.076(2) 0.062(2) 0.047(2) 0.0101(18) 0.0349(19) 0.0165(19)
C20' 0.084(3) 0.086(3) 0.058(2) 0.015(2) 0.042(2) 0.021(2)
C21' 0.213(7) 0.143(5) 0.129(5) 0.074(5) 0.141(5) 0.098(5)
C22' 0.256(9) 0.100(5) 0.114(5) 0.029(4) 0.114(5) 0.068(5)
C23' 0.214(7) 0.110(4) 0.097(4) 0.049(4) 0.072(4) 0.041(4)
C24' 0.081(3) 0.052(3) 0.117(4) -0.012(2) -0.019(3) 0.025(2)
C25' 0.083(3) 0.075(3) 0.080(3) -0.007(2) -0.014(2) 0.037(2)
C26' 0.0468(17) 0.0383(17) 0.0381(17) 0.0092(14) 0.0058(14) 0.0189(14)
C27' 0.072(2) 0.055(2) 0.047(2) 0.0198(17) 0.0113(17) 0.0311(18)
C28' 0.116(4) 0.081(3) 0.067(3) 0.024(2) -0.001(2) 0.066(3)
C29' 0.273(9) 0.147(6) 0.101(4) 0.031(4) -0.022(5) 0.157(6)
C30' 0.53(2) 0.125(6) 0.104(6) 0.024(5) -0.051(8) 0.120(9)
C31' 0.411(16) 0.170(8) 0.097(6) 0.052(6) -0.013(8) 0.038(9)
C32' 0.58(2) 0.150(8) 0.070(5) 0.029(5) 0.002(9) 0.025(10)
C33' 0.181(6) 0.115(5) 0.096(4) 0.028(3) 0.002(4) 0.062(4)

loop_
_atom_type_symbol
_atom_type_description
_atom_type_scat_dispersion_real
_atom_type_scat_dispersion_imag
_atom_type_scat_source
C C 0.0033 0.0016 'International Tables Vol C Tables 4.2.6.8 and 6.1.1.4'
H H 0.0000 0.0000 'International Tables Vol C Tables 4.2.6.8 and 6.1.1.4'
O O 0.0106 0.0060 'International Tables Vol C Tables 4.2.6.8 and 6.1.1.4'

loop_
_geom_angle_atom_site_label_1
_geom_angle_atom_site_label_2
_geom_angle_atom_site_label_3
_geom_angle
C8 O2 C9 115.2(2)
C11 O4 C12 115.4(2)
C15 O6 C6 112.53(19)
H7 O7 C5 112(2)
C6 O8 C16 116.24(18)
C24 O9 C18 109.13(19)
C18 O10 C25 105.84(18)
C7 C1 C6 109.6(2)
C7 C1 C2 108.8(2)
C6 C1 C2 105.3(2)
C17 C2 C1 107.7(2)
C17 C2 C3 114.4(2)
C1 C2 C3 109.1(2)
C26 C3 C2 111.8(2)
C26 C3 C4 112.7(2)
C2 C3 C4 109.5(2)
C10 C4 C5 107.8(2)
C10 C4 C3 108.3(2)
C5 C4 C3 108.3(2)
O7 C5 C13 112.34(19)
O7 C5 C4 106.70(19)
C13 C5 C4 114.0(2)
O7 C5 C6 113.70(19)
C13 C5 C6 102.7(2)
C4 C5 C6 107.39(19)
O8 C6 O6 103.50(18)
O8 C6 C1 111.29(19)
O6 C6 C1 108.64(19)
O8 C6 C5 115.97(19)
O6 C6 C5 106.36(18)
C1 C6 C5 110.51(19)
C10 C7 C8 121.3(2)
C10 C7 C1 114.1(2)
C8 C7 C1 124.5(2)
O1 C8 O2 123.3(3)
O1 C8 C7 123.9(3)
O2 C8 C7 112.8(2)
C7 C10 C11 124.7(2)
C7 C10 C4 114.3(2)
C11 C10 C4 120.9(2)
O3 C11 O4 125.4(2)
O3 C11 C10 123.0(2)
O4 C11 C10 111.5(2)
C14 C13 C15 122.7(2)
C14 C13 C5 128.1(2)
C15 C13 C5 109.2(2)
O5 C15 O6 120.7(2)
O5 C15 C13 130.1(2)
O6 C15 C13 109.1(2)
O8 C16 C18 106.5(2)
O8 C16 C17 112.0(2)
C18 C16 C17 112.4(2)
C16 C17 C2 112.3(2)
O10 C18 O9 105.8(2)
O10 C18 C19 110.9(2)
O9 C18 C19 107.8(2)
O10 C18 C16 107.97(19)
O9 C18 C16 109.9(2)
C19 C18 C16 114.2(2)
C18 C19 C20 116.6(2)
C21 C20 C19 116.3(3)
C22 C21 C20 145.0(7)
C21 C22 C23 140.1(9)
O9 C24 C25 104.2(2)
O10 C25 C24 103.1(2)
C3 C26 C27 113.9(2)
C28 C27 C26 113.9(3)
C27 C28 C29 113.3(3)
C30 C29 C28 115.3(4)
C31 C30 C29 113.6(4)
C32 C31 C30 127.8(6)
C31 C32 C33 128.3(8)
C8' O2' C9' 116.2(2)
C11' O4' C12' 117.7(2)
C15' O6' C6' 112.3(2)
H7' O7' C5' 100(3)
C6' O8' C16' 116.57(19)
C24' O9' C18' 108.1(2)
C25' O10' C18' 108.6(3)
C7' C1' C6' 108.8(2)
C7' C1' C2' 109.0(2)
C6' C1' C2' 105.5(2)
C17' C2' C1' 108.1(2)
C17' C2' C3' 113.9(2)
C1' C2' C3' 108.9(2)
C26' C3' C4' 111.9(2)
C26' C3' C2' 112.3(2)
C4' C3' C2' 109.4(2)
C10' C4' C5' 105.9(2)
C10' C4' C3' 108.8(2)
C5' C4' C3' 110.2(2)
O7' C5' C13' 111.6(2)
O7' C5' C4' 108.3(2)
C13' C5' C4' 113.2(2)
O7' C5' C6' 113.5(2)
C13' C5' C6' 102.2(2)
C4' C5' C6' 107.95(19)
O8' C6' O6' 103.74(19)
O8' C6' C1' 111.0(2)
O6' C6' C1' 109.3(2)
O8' C6' C5' 115.4(2)
O6' C6' C5' 107.22(19)
C1' C6' C5' 109.8(2)
C10' C7' C8' 123.0(2)
C10' C7' C1' 114.4(2)
C8' C7' C1' 122.5(2)
O1' C8' O2' 124.4(2)
O1' C8' C7' 123.6(2)
O2' C8' C7' 112.0(2)
C7' C10' C11' 126.4(2)
C7' C10' C4' 113.9(2)
C11' C10' C4' 119.6(2)
O3' C11' O4' 124.3(3)
O3' C11' C10' 122.2(3)
O4' C11' C10' 113.3(2)
C14' C13' C15' 123.2(3)
C14' C13' C5' 128.3(3)
C15' C13' C5' 108.5(2)
O5' C15' O6' 121.4(3)
O5' C15' C13' 129.3(3)
O6' C15' C13' 109.3(2)
O8' C16' C17' 110.8(2)
O8' C16' C18' 106.2(2)
C17' C16' C18' 113.9(2)
C16' C17' C2' 111.5(2)
O9' C18' O10' 106.5(2)
O9' C18' C19' 109.3(2)
O10' C18' C19' 109.5(3)
O9' C18' C16' 110.9(2)
O10' C18' C16' 109.3(2)
C19' C18' C16' 111.2(3)
C18' C19' C20' 114.9(3)
C21' C20' C19' 114.9(4)
C22' C21' C20' 152.9(9)
C21' C22' C23' 152.8(9)
O9' C24' C25' 107.9(3)
O10' C25' C24' 107.6(3)
C27' C26' C3' 113.5(2)
C28' C27' C26' 113.7(3)
C27' C28' C29' 112.4(4)
C30' C29' C28' 122.7(7)
C29' C30' C31' 113.5(10)
C32' C31' C30' 151.4(11)
C31' C32' C33' 139.8(13)

loop_
_geom_bond_atom_site_label_1
_geom_bond_atom_site_label_2
_geom_bond_distance
O1 C8 1.206(3)
O2 C8 1.337(3)
O2 C9 1.447(3)
O3 C11 1.203(3)
O4 C11 1.324(3)
O4 C12 1.455(3)
O5 C15 1.194(3)
O6 C15 1.367(3)
O6 C6 1.438(3)
O7 H7 0.96(4)
O7 C5 1.423(3)
O8 C6 1.398(3)
O8 C16 1.448(3)
O9 C24 1.424(3)
O9 C18 1.430(3)
O10 C18 1.428(3)
O10 C25 1.428(3)
C1 C7 1.510(3)
C1 C6 1.529(3)
C1 C2 1.544(4)
C2 C17 1.534(3)
C2 C3 1.555(4)
C3 C26 1.529(4)
C3 C4 1.553(4)
C4 C10 1.511(4)
C4 C5 1.545(3)
C5 C13 1.497(3)
C5 C6 1.577(3)
C7 C10 1.339(4)
C7 C8 1.479(4)
C10 C11 1.500(4)
C13 C14 1.322(4)
C13 C15 1.471(4)
C16 C18 1.527(4)
C16 C17 1.525(3)
C18 C19 1.513(4)
C19 C20 1.536(4)
C20 C21 1.459(6)
C21 C22 1.153(7)
C22 C23 1.456(7)
C24 C25 1.506(4)
C26 C27 1.525(4)
C27 C28 1.512(4)
C28 C29 1.536(5)
C29 C30 1.497(5)
C30 C31 1.469(6)
C31 C32 1.267(6)
C32 C33 1.361(8)
O1' C8' 1.199(3)
O2' C8' 1.313(3)
O2' C9' 1.466(4)
O3' C11' 1.207(3)
O4' C11' 1.311(3)
O4' C12' 1.443(3)
O5' C15' 1.201(3)
O6' C15' 1.362(3)
O6' C6' 1.429(3)
O7' H7' 0.88(4)
O7' C5' 1.423(3)
O8' C6' 1.403(3)
O8' C16' 1.448(3)
O9' C24' 1.398(4)
O9' C18' 1.420(4)
O10' C25' 1.399(4)
O10' C18' 1.419(3)
C1' C7' 1.514(4)
C1' C6' 1.537(3)
C1' C2' 1.549(4)
C2' C17' 1.528(4)
C2' C3' 1.560(4)
C3' C26' 1.533(4)
C3' C4' 1.545(4)
C4' C10' 1.513(4)
C4' C5' 1.536(3)
C5' C13' 1.505(4)
C5' C6' 1.573(4)
C7' C10' 1.336(4)
C7' C8' 1.484(4)
C10' C11' 1.479(4)
C13' C14' 1.324(4)
C13' C15' 1.483(4)
C16' C17' 1.519(4)
C16' C18' 1.530(4)
C18' C19' 1.512(4)
C19' C20' 1.519(5)
C20' C21' 1.450(7)
C21' C22' 1.072(7)
C22' C23' 1.463(7)
C24' C25' 1.422(6)
C26' C27' 1.516(4)
C27' C28' 1.509(5)
C28' C29' 1.576(7)
C29' C30' 1.257(9)
C30' C31' 1.548(11)
C31' C32' 1.097(10)
C32' C33' 1.460(9)
